data_8104334
loop_
_publ_author_name
'Macicek, J.'
'Angelova, O.'
'Petrova, R.'

_publ_section_title
;
 Structures of molecular adducts of inorganic salts. I. Pb (Re O4)2 * urea
 * H2 O and Ba (Re O4)2 * 3 urea
;
_journal_name_full 'Zeitschrift fuer Kristallographie (149,1979-)'
_journal_page_first 24
_journal_page_last 30
_journal_volume 210
_journal_year 1995
_chemical_formula_sum 'C H6 N2 O10 Pb Re2'
_chemical_name_systematic '(Pb (Re O4)2) ((N H2)2 C O) (H2 O)'
_space_group_IT_number 14
_symmetry_space_group_name_Hall '-P 2ybc'
_symmetry_space_group_name_H-M 'P 1 21/c 1'
_cell_angle_alpha 90
_cell_angle_beta 99.72
_cell_angle_gamma 90
_cell_formula_units_Z 4
_cell_length_a 10.284
_cell_length_b 7.389
_cell_length_c 14.402
_cell_volume 1078.676
_citation_journal_id_ASTM ZEKRDZ
_cod_data_source_file Macicek_ZEKRDZ_1995_1718.cif
_cod_data_source_block C1H6N2O10Pb1Re2
_cod_original_formula_sum 'C1 H6 N2 O10 Pb1 Re2'
_cod_database_code 8104334

loop_
_symmetry_equiv_pos_as_xyz
x,y,z
-x,y+1/2,-z+1/2
-x,-y,-z
x,-y-1/2,z-1/2

loop_
_atom_site_label
_atom_site_type_symbol
_atom_site_fract_x
_atom_site_fract_y
_atom_site_fract_z
_atom_site_occupancy
_atom_site_U_iso_or_equiv
N1 N-3 0.7647 0.0688 0.1811 1 0.0
O10 O-2 0.1948 0.2097 0.1743 1 0.0
H2 H+1 0.7414 -0.0556 0.1756 1 0.0
N2 N-3 0.7414 0.3651 0.132 1 0.0
O1 O-2 0.4134 0.2544 -0.1064 1 0.0
H5 H+1 0.1627 0.3266 0.1503 1 0.0
H4 H+1 0.7014 0.4561 0.09 1 0.0
H3 H+1 0.8101 0.3961 0.1822 1 0.0
O4 O-2 0.4891 0.4015 -0.266 1 0.0
O2 O-2 0.6697 0.1918 -0.1448 1 0.0
O5 O-2 0.1528 0.2563 -0.0479 1 0.0
O6 O-2 -0.0473 0.1187 -0.1885 1 0.0
Pb1 Pb+2 0.35551 0.12597 0.06007 1 0.0
O7 O-2 -0.089 0.1545 -0.0006 1 0.0
H1 H+1 0.8327 0.1079 0.2299 1 0.0
Re1 Re+7 0.54352 0.34795 -0.15155 1 0.0
O9 O-2 0.6104 0.1447 0.0538 1 0.0
C1 C+4 0.7004 0.189 0.1181 1 0.0
Re2 Re+7 -0.01408 0.24659 -0.08648 1 0.0
O3 O-2 0.6045 0.5362 -0.0874 1 0.0
H6 H+1 0.1538 0.0946 0.1775 1 0.0
O8 O-2 -0.0706 0.4621 -0.1123 1 0.0
